data_4110340
loop_
_publ_author_name
'Christian J. Doonan'
'David J. Nielsen'
'Paul D. Smith'
'Jonathan M. White'
'Graham N. George'
'Charles G. Young'

_publ_section_title
;
 Models for the Molybdenum Hydroxylases: Synthesis, Characterization and
 Reactivity of cis-Oxosulfido-Mo(VI) Complexes
;
_journal_name_full 'Journal of the American Chemical Society'
_journal_page_first 305
_journal_page_last 316
_journal_paper_doi 10.1021/ja056109u
_journal_volume 128
_journal_year 2006
_chemical_formula_sum 'C28 H34 B Cl0 Mo N6 O2 S'
_chemical_formula_weight 625.42
_chemical_name_systematic
;
{hydrotris(3-isopropylpyrazol-1-yl)borato}-
(2-mercaptonaphthalato)oxomolybdenum(V)
;
_space_group_IT_number 61
_symmetry_cell_setting orthorhombic
_symmetry_space_group_name_Hall '-P 2ac 2ab'
_symmetry_space_group_name_H-M 'P b c a'
_atom_sites_solution_hydrogens geom
_atom_sites_solution_primary direct
_atom_sites_solution_secondary difmap
_audit_creation_method SHELXL-97
_cell_angle_alpha 90.000(5)
_cell_angle_beta 90.000(5)
_cell_angle_gamma 90.000(5)
_cell_formula_units_Z 8
_cell_length_a 16.101(5)
_cell_length_b 17.766(5)
_cell_length_c 20.420(5)
_cell_measurement_temperature 293(2)
_cell_volume 5841(3)
_computing_structure_refinement 'SHELXL-97 (Sheldrick, 1997)'
_computing_structure_solution 'SHELXS-97 (Sheldrick, 1997)'
_diffrn_ambient_temperature 293(2)
_diffrn_measured_fraction_theta_full 1.000
_diffrn_measured_fraction_theta_max 1.000
_diffrn_radiation_monochromator graphite
_diffrn_radiation_source 'fine-focus sealed tube'
_diffrn_radiation_type MoK\a
_diffrn_radiation_wavelength 0.71073
_diffrn_reflns_av_R_equivalents 0.1061
_diffrn_reflns_av_sigmaI/netI 0.0619
_diffrn_reflns_limit_h_max 19
_diffrn_reflns_limit_h_min -16
_diffrn_reflns_limit_k_max 21
_diffrn_reflns_limit_k_min -21
_diffrn_reflns_limit_l_max 24
_diffrn_reflns_limit_l_min -24
_diffrn_reflns_number 67500
_diffrn_reflns_theta_full 24.99
_diffrn_reflns_theta_max 24.99
_diffrn_reflns_theta_min 1.98
_exptl_absorpt_coefficient_mu 0.557
_exptl_crystal_colour brown
_exptl_crystal_density_diffrn 1.422
_exptl_crystal_description prism
_exptl_crystal_F_000 2584
_exptl_crystal_size_max 0.1
_exptl_crystal_size_mid 0.1
_exptl_crystal_size_min 0.1
_refine_diff_density_max 0.752
_refine_diff_density_min -1.507
_refine_diff_density_rms 0.316
_refine_ls_extinction_method none
_refine_ls_goodness_of_fit_ref 1.647
_refine_ls_hydrogen_treatment mixed
_refine_ls_matrix_type full
_refine_ls_number_parameters 352
_refine_ls_number_reflns 5139
_refine_ls_number_restraints 0
_refine_ls_restrained_S_all 1.647
_refine_ls_R_factor_all 0.0998
_refine_ls_R_factor_gt 0.0512
_refine_ls_shift/su_max 0.000
_refine_ls_shift/su_mean 0.000
_refine_ls_structure_factor_coef Fsqd
_refine_ls_weighting_details 'calc w=1/[\s^2^(Fo^2^)+(0.0396P)^2^+11.2455P] where P=(Fo^2^+2Fc^2^)/3'
_refine_ls_weighting_scheme calc
_refine_ls_wR_factor_gt 0.1022
_refine_ls_wR_factor_ref 0.1724
_reflns_number_gt 3441
_reflns_number_total 5139
_reflns_threshold_expression >2sigma(I)
_cod_data_source_file ja056109usi20050913_095216.cif
_cod_data_source_block TpiPrMoO(OSC10H6-2)#(11)
_cod_database_code 4110340

loop_
_symmetry_equiv_pos_as_xyz
'x, y, z'
'-x+1/2, -y, z+1/2'
'x+1/2, -y+1/2, -z'
'-x, y+1/2, -z+1/2'
'-x, -y, -z'
'x-1/2, y, -z-1/2'
'-x-1/2, y-1/2, z'
'x, -y-1/2, z-1/2'

loop_
_atom_site_label
_atom_site_type_symbol
_atom_site_fract_x
_atom_site_fract_y
_atom_site_fract_z
_atom_site_U_iso_or_equiv
_atom_site_adp_type
_atom_site_occupancy
_atom_site_symmetry_multiplicity
_atom_site_calc_flag
_atom_site_refinement_flags
C13 C 0.2781(4) 0.4121(4) 0.4925(4) 0.0316(17) Uani 1 1 d .
H13 H 0.2806 0.4562 0.5169 0.038 Uiso 1 1 calc R
C39 C 0.2366(4) 0.1006(4) 0.3545(3) 0.0245(16) Uani 1 1 d .
C40 C 0.3201(4) 0.1119(4) 0.3643(4) 0.0275(18) Uani 1 1 d .
C41 C 0.3785(5) 0.0903(4) 0.3148(4) 0.0326(19) Uani 1 1 d .
H41 H 0.4349 0.0998 0.3205 0.039 Uiso 1 1 calc R
C42 C 0.3510(4) 0.0558(4) 0.2593(4) 0.0287(18) Uani 1 1 d .
H42 H 0.3896 0.0405 0.2280 0.034 Uiso 1 1 calc R
C43 C 0.2652(5) 0.0423(4) 0.2476(4) 0.0299(17) Uani 1 1 d .
C44 C 0.2369(5) 0.0046(4) 0.1906(3) 0.0314(18) Uani 1 1 d .
H44 H 0.2749 -0.0104 0.1590 0.038 Uiso 1 1 calc R
C48 C 0.2068(4) 0.0649(4) 0.2948(4) 0.0282(18) Uani 1 1 d .
C47 C 0.1215(4) 0.0501(4) 0.2848(3) 0.0276(18) Uani 1 1 d .
H47 H 0.0824 0.0659 0.3155 0.033 Uiso 1 1 calc R
C46 C 0.0967(5) 0.0123(5) 0.2295(4) 0.039(2) Uani 1 1 d .
H46 H 0.0408 0.0012 0.2234 0.047 Uiso 1 1 calc R
C45 C 0.1554(5) -0.0098(4) 0.1818(4) 0.038(2) Uani 1 1 d .
H45 H 0.1378 -0.0344 0.1441 0.046 Uiso 1 1 calc R
Mo Mo 0.27314(4) 0.16210(3) 0.49542(3) 0.0215(2) Uani 1 1 d .
S1 S 0.16859(11) 0.13496(11) 0.41592(10) 0.0311(5) Uani 1 1 d .
O1 O 0.2777(3) 0.0794(2) 0.5368(2) 0.0294(12) Uani 1 1 d .
O2 O 0.3468(2) 0.1430(2) 0.4180(2) 0.0202(11) Uani 1 1 d .
N12 N 0.2780(4) 0.3421(3) 0.5169(3) 0.0264(14) Uani 1 1 d .
N31 N 0.3771(4) 0.2053(3) 0.5553(3) 0.0251(14) Uani 1 1 d .
N11 N 0.2741(3) 0.2909(3) 0.4664(3) 0.0235(13) Uani 1 1 d .
N21 N 0.1849(4) 0.2064(3) 0.5677(3) 0.0280(14) Uani 1 1 d .
N22 N 0.2075(4) 0.2684(4) 0.6044(3) 0.0303(15) Uani 1 1 d .
N32 N 0.3637(4) 0.2668(3) 0.5950(3) 0.0275(14) Uani 1 1 d .
B B 0.2843(6) 0.3164(5) 0.5878(4) 0.032(2) Uani 1 1 d .
H1 H 0.2876 0.3600 0.6171 0.038 Uiso 1 1 calc R
C35 C 0.4520(4) 0.1762(4) 0.5719(3) 0.0251(17) Uani 1 1 d .
C23 C 0.1514(5) 0.2780(5) 0.6518(4) 0.046(2) Uani 1 1 d .
H23 H 0.1523 0.3162 0.6830 0.055 Uiso 1 1 calc R
C38 C 0.5432(5) 0.1365(4) 0.4788(4) 0.037(2) Uani 1 1 d .
H38A H 0.5652 0.0935 0.4562 0.055 Uiso 1 1 calc R
H38B H 0.5882 0.1667 0.4951 0.055 Uiso 1 1 calc R
H38C H 0.5101 0.1659 0.4492 0.055 Uiso 1 1 calc R
C36 C 0.4887(4) 0.1099(4) 0.5369(4) 0.0272(17) Uani 1 1 d .
H36 H 0.4434 0.0788 0.5197 0.033 Uiso 1 1 calc R
C33 C 0.4294(5) 0.2759(4) 0.6347(4) 0.035(2) Uani 1 1 d .
H33 H 0.4355 0.3139 0.6656 0.042 Uiso 1 1 calc R
C34 C 0.4865(5) 0.2198(4) 0.6222(4) 0.0339(19) Uani 1 1 d .
H34 H 0.5373 0.2124 0.6429 0.041 Uiso 1 1 calc R
C14 C 0.2740(4) 0.4076(4) 0.4256(4) 0.0315(18) Uani 1 1 d .
H14 H 0.2728 0.4475 0.3962 0.038 Uiso 1 1 calc R
C28 C -0.0016(5) 0.1406(5) 0.5208(4) 0.042(2) Uani 1 1 d .
H28A H -0.0292 0.0979 0.5019 0.063 Uiso 1 1 calc R
H28B H 0.0201 0.1719 0.4865 0.063 Uiso 1 1 calc R
H28C H -0.0406 0.1689 0.5465 0.063 Uiso 1 1 calc R
C24 C 0.0927(5) 0.2231(5) 0.6472(4) 0.040(2) Uani 1 1 d .
H24 H 0.0471 0.2166 0.6745 0.048 Uiso 1 1 calc R
C37 C 0.5407(5) 0.0621(4) 0.5830(4) 0.037(2) Uani 1 1 d .
H37A H 0.5624 0.0195 0.5597 0.055 Uiso 1 1 calc R
H37B H 0.5067 0.0449 0.6186 0.055 Uiso 1 1 calc R
H37C H 0.5858 0.0917 0.5999 0.055 Uiso 1 1 calc R
C25 C 0.1140(5) 0.1788(4) 0.5939(4) 0.0335(19) Uani 1 1 d .
C26 C 0.0696(5) 0.1136(4) 0.5646(4) 0.038(2) Uani 1 1 d .
H26 H 0.1090 0.0857 0.5373 0.046 Uiso 1 1 calc R
C27 C 0.0372(5) 0.0604(5) 0.6180(5) 0.061(3) Uani 1 1 d .
H27A H 0.0089 0.0188 0.5980 0.091 Uiso 1 1 calc R
H27B H -0.0006 0.0872 0.6460 0.091 Uiso 1 1 calc R
H27C H 0.0830 0.0421 0.6435 0.091 Uiso 1 1 calc R
C15 C 0.2718(4) 0.3310(4) 0.4107(3) 0.0227(15) Uani 1 1 d .
C16 C 0.2709(4) 0.2968(4) 0.3432(3) 0.0246(16) Uani 1 1 d .
H16 H 0.2490 0.2455 0.3467 0.029 Uiso 1 1 calc R
C17 C 0.2154(5) 0.3408(4) 0.2961(4) 0.039(2) Uani 1 1 d .
H17A H 0.2167 0.3174 0.2538 0.058 Uiso 1 1 calc R
H17B H 0.2353 0.3916 0.2927 0.058 Uiso 1 1 calc R
H17C H 0.1595 0.3411 0.3124 0.058 Uiso 1 1 calc R
C18 C 0.3594(5) 0.2924(5) 0.3154(4) 0.041(2) Uani 1 1 d .
H18A H 0.3578 0.2706 0.2725 0.062 Uiso 1 1 calc R
H18B H 0.3932 0.2619 0.3436 0.062 Uiso 1 1 calc R
H18C H 0.3825 0.3422 0.3129 0.062 Uiso 1 1 calc R

loop_
_atom_site_aniso_label
_atom_site_aniso_U_11
_atom_site_aniso_U_22
_atom_site_aniso_U_33
_atom_site_aniso_U_23
_atom_site_aniso_U_13
_atom_site_aniso_U_12
C13 0.041(4) 0.016(4) 0.038(5) -0.002(3) -0.008(4) 0.004(3)
C39 0.040(5) 0.012(4) 0.022(4) 0.003(3) 0.003(3) 0.002(3)
C40 0.034(5) 0.018(4) 0.031(5) 0.003(3) 0.009(3) 0.005(3)
C41 0.029(4) 0.030(5) 0.039(5) 0.003(4) 0.004(4) 0.002(3)
C42 0.033(4) 0.027(4) 0.027(4) -0.007(4) 0.007(3) 0.004(3)
C43 0.040(5) 0.021(4) 0.029(4) 0.005(3) 0.003(4) 0.003(3)
C44 0.047(5) 0.026(4) 0.021(4) 0.000(3) -0.006(4) -0.006(4)
C48 0.038(5) 0.017(4) 0.030(4) 0.009(3) -0.001(3) -0.001(3)
C47 0.026(4) 0.032(5) 0.025(4) 0.001(4) -0.002(3) 0.001(3)
C46 0.036(5) 0.049(6) 0.032(5) 0.004(4) -0.004(4) -0.007(4)
C45 0.054(5) 0.037(5) 0.024(4) -0.002(4) -0.004(4) -0.006(4)
Mo 0.0287(3) 0.0141(3) 0.0216(3) 0.0002(3) 0.0034(3) 0.0012(3)
S1 0.0285(10) 0.0296(11) 0.0354(12) -0.0002(9) 0.0042(9) 0.0006(8)
O1 0.039(3) 0.016(3) 0.033(3) 0.007(2) -0.002(2) 0.000(2)
O2 0.014(2) 0.021(3) 0.026(3) 0.005(2) 0.000(2) -0.0028(19)
N12 0.040(4) 0.014(3) 0.025(3) -0.004(3) -0.004(3) 0.005(3)
N31 0.038(4) 0.016(3) 0.021(3) 0.000(3) 0.003(3) 0.000(3)
N11 0.036(3) 0.015(3) 0.019(3) -0.002(3) -0.001(3) 0.003(3)
N21 0.037(4) 0.023(4) 0.023(3) 0.004(3) 0.001(3) 0.010(3)
N22 0.042(4) 0.033(4) 0.016(3) 0.001(3) 0.000(3) 0.018(3)
N32 0.041(4) 0.019(3) 0.022(3) -0.005(3) -0.002(3) 0.005(3)
B 0.051(6) 0.022(5) 0.022(5) -0.005(4) -0.002(4) 0.011(4)
C35 0.033(4) 0.020(4) 0.022(4) 0.006(3) -0.002(3) 0.002(3)
C23 0.046(5) 0.064(7) 0.028(5) 0.002(4) 0.001(4) 0.028(5)
C38 0.038(5) 0.035(5) 0.036(5) 0.001(4) 0.006(4) 0.002(4)
C36 0.032(4) 0.020(4) 0.031(4) 0.002(3) -0.001(3) 0.002(3)
C33 0.052(5) 0.033(5) 0.022(4) -0.008(4) -0.012(4) 0.002(4)
C34 0.040(5) 0.028(5) 0.034(5) -0.003(4) -0.007(4) 0.008(4)
C14 0.041(5) 0.018(4) 0.035(5) 0.003(3) -0.004(4) 0.002(4)
C28 0.040(5) 0.038(5) 0.049(6) -0.004(4) 0.010(4) 0.001(4)
C24 0.030(5) 0.068(7) 0.021(4) 0.010(4) 0.011(3) 0.022(4)
C37 0.042(5) 0.028(5) 0.040(5) 0.005(4) 0.003(4) 0.009(4)
C25 0.031(4) 0.040(5) 0.029(4) 0.014(4) 0.005(3) 0.012(4)
C26 0.033(4) 0.035(5) 0.046(5) 0.014(4) 0.017(4) 0.009(4)
C27 0.051(6) 0.054(6) 0.077(7) 0.039(6) 0.031(5) 0.016(5)
C15 0.025(4) 0.020(4) 0.023(4) 0.004(3) -0.002(3) 0.000(3)
C16 0.031(4) 0.018(4) 0.025(4) 0.006(3) -0.002(3) -0.004(3)
C17 0.058(5) 0.030(5) 0.028(4) 0.001(4) -0.011(4) -0.004(4)
C18 0.047(5) 0.044(6) 0.034(5) -0.003(4) 0.008(4) -0.011(4)

loop_
_atom_type_symbol
_atom_type_description
_atom_type_scat_dispersion_real
_atom_type_scat_dispersion_imag
_atom_type_scat_source
C C 0.0033 0.0016 'International Tables Vol C Tables 4.2.6.8 and 6.1.1.4'
H H 0.0000 0.0000 'International Tables Vol C Tables 4.2.6.8 and 6.1.1.4'
B B 0.0013 0.0007 'International Tables Vol C Tables 4.2.6.8 and 6.1.1.4'
Mo Mo -1.6832 0.6857 'International Tables Vol C Tables 4.2.6.8 and 6.1.1.4'
N N 0.0061 0.0033 'International Tables Vol C Tables 4.2.6.8 and 6.1.1.4'
O O 0.0106 0.0060 'International Tables Vol C Tables 4.2.6.8 and 6.1.1.4'
S S 0.1246 0.1234 'International Tables Vol C Tables 4.2.6.8 and 6.1.1.4'
Cl Cl 0.1484 0.1585 'International Tables Vol C Tables 4.2.6.8 and 6.1.1.4'

loop_
_geom_angle_atom_site_label_1
_geom_angle_atom_site_label_2
_geom_angle_atom_site_label_3
_geom_angle
N12 C13 C14 108.5(6)
N12 C13 H13 125.8
C14 C13 H13 125.8
C40 C39 C48 120.6(6)
C40 C39 S1 116.8(5)
C48 C39 S1 122.6(5)
O2 C40 C39 120.5(6)
O2 C40 C41 119.5(6)
C39 C40 C41 120.0(7)
C42 C41 C40 119.6(7)
C42 C41 H41 120.2
C40 C41 H41 120.2
C41 C42 C43 122.1(7)
C41 C42 H42 119.0
C43 C42 H42 119.0
C48 C43 C42 119.1(7)
C48 C43 C44 118.8(7)
C42 C43 C44 122.0(7)
C45 C44 C43 120.8(7)
C45 C44 H44 119.6
C43 C44 H44 119.6
C43 C48 C47 119.9(7)
C43 C48 C39 118.6(6)
C47 C48 C39 121.5(7)
C46 C47 C48 119.4(7)
C46 C47 H47 120.3
C48 C47 H47 120.3
C47 C46 C45 120.5(7)
C47 C46 H46 119.7
C45 C46 H46 119.7
C44 C45 C46 120.4(7)
C44 C45 H45 119.8
C46 C45 H45 119.8
O1 Mo O2 102.7(2)
O1 Mo N21 90.2(2)
O2 Mo N21 166.86(19)
O1 Mo N31 89.5(2)
O2 Mo N31 92.70(19)
N21 Mo N31 89.6(2)
O1 Mo N11 164.3(2)
O2 Mo N11 87.85(18)
N21 Mo N11 80.0(2)
N31 Mo N11 78.3(2)
O1 Mo S1 101.21(17)
O2 Mo S1 81.18(13)
N21 Mo S1 94.19(16)
N31 Mo S1 168.54(15)
N11 Mo S1 91.71(14)
C39 S1 Mo 96.6(2)
C40 O2 Mo 122.8(4)
C13 N12 N11 109.6(6)
C13 N12 B 129.2(6)
N11 N12 B 121.2(6)
C35 N31 N32 107.3(5)
C35 N31 Mo 132.8(5)
N32 N31 Mo 118.8(4)
C15 N11 N12 106.6(5)
C15 N11 Mo 136.6(4)
N12 N11 Mo 116.9(4)
C25 N21 N22 107.2(6)
C25 N21 Mo 133.1(5)
N22 N21 Mo 118.7(4)
C23 N22 N21 108.5(7)
C23 N22 B 129.2(7)
N21 N22 B 122.3(6)
C33 N32 N31 109.0(6)
C33 N32 B 129.4(6)
N31 N32 B 121.5(6)
N12 B N22 108.7(6)
N12 B N32 108.3(6)
N22 B N32 109.0(6)
N12 B H1 110.3
N22 B H1 110.3
N32 B H1 110.3
N31 C35 C34 108.9(6)
N31 C35 C36 122.2(6)
C34 C35 C36 128.9(7)
N22 C23 C24 109.1(8)
N22 C23 H23 125.4
C24 C23 H23 125.4
C36 C38 H38A 109.5
C36 C38 H38B 109.5
H38A C38 H38B 109.5
C36 C38 H38C 109.5
H38A C38 H38C 109.5
H38B C38 H38C 109.5
C35 C36 C37 111.2(6)
C35 C36 C38 110.3(6)
C37 C36 C38 109.5(6)
C35 C36 H36 108.6
C37 C36 H36 108.6
C38 C36 H36 108.6
N32 C33 C34 109.1(7)
N32 C33 H33 125.5
C34 C33 H33 125.5
C33 C34 C35 105.7(7)
C33 C34 H34 127.1
C35 C34 H34 127.1
C13 C14 C15 106.0(6)
C13 C14 H14 127.0
C15 C14 H14 127.0
C26 C28 H28A 109.5
C26 C28 H28B 109.5
H28A C28 H28B 109.5
C26 C28 H28C 109.5
H28A C28 H28C 109.5
H28B C28 H28C 109.5
C23 C24 C25 106.8(7)
C23 C24 H24 126.6
C25 C24 H24 126.6
C36 C37 H37A 109.5
C36 C37 H37B 109.5
H37A C37 H37B 109.5
C36 C37 H37C 109.5
H37A C37 H37C 109.5
H37B C37 H37C 109.5
N21 C25 C24 108.3(7)
N21 C25 C26 121.9(7)
C24 C25 C26 129.8(7)
C25 C26 C28 110.6(6)
C25 C26 C27 110.9(7)
C28 C26 C27 110.7(6)
C25 C26 H26 108.2
C28 C26 H26 108.2
C27 C26 H26 108.2
C26 C27 H27A 109.5
C26 C27 H27B 109.5
H27A C27 H27B 109.5
C26 C27 H27C 109.5
H27A C27 H27C 109.5
H27B C27 H27C 109.5
N11 C15 C14 109.4(6)
N11 C15 C16 124.1(6)
C14 C15 C16 126.4(6)
C15 C16 C17 112.1(6)
C15 C16 C18 110.4(6)
C17 C16 C18 109.6(6)
C15 C16 H16 108.2
C17 C16 H16 108.2
C18 C16 H16 108.2
C16 C17 H17A 109.5
C16 C17 H17B 109.5
H17A C17 H17B 109.5
C16 C17 H17C 109.5
H17A C17 H17C 109.5
H17B C17 H17C 109.5
C16 C18 H18A 109.5
C16 C18 H18B 109.5
H18A C18 H18B 109.5
C16 C18 H18C 109.5
H18A C18 H18C 109.5
H18B C18 H18C 109.5

loop_
_geom_bond_atom_site_label_1
_geom_bond_atom_site_label_2
_geom_bond_distance
C13 N12 1.340(9)
C13 C14 1.370(10)
C13 H13 0.9300
C39 C40 1.373(10)
C39 C48 1.455(10)
C39 S1 1.774(7)
C40 O2 1.302(8)
C40 C41 1.433(10)
C41 C42 1.363(10)
C41 H41 0.9300
C42 C43 1.422(10)
C42 H42 0.9300
C43 C48 1.406(10)
C43 C44 1.417(10)
C44 C45 1.348(10)
C44 H44 0.9300
C48 C47 1.413(10)
C47 C46 1.373(10)
C47 H47 0.9300
C46 C45 1.413(10)
C46 H46 0.9300
C45 H45 0.9300
Mo O1 1.696(4)
Mo O2 2.004(4)
Mo N21 2.195(6)
Mo N31 2.211(6)
Mo N11 2.363(5)
Mo S1 2.388(2)
N12 N11 1.376(7)
N12 B 1.522(10)
N31 C35 1.355(9)
N31 N32 1.377(7)
N11 C15 1.343(8)
N21 C25 1.352(9)
N21 N22 1.382(8)
N22 C23 1.333(9)
N22 B 1.540(11)
N32 C33 1.343(9)
N32 B 1.559(10)
B H1 0.9800
C35 C34 1.402(10)
C35 C36 1.499(9)
C23 C24 1.362(12)
C23 H23 0.9300
C38 C36 1.550(10)
C38 H38A 0.9600
C38 H38B 0.9600
C38 H38C 0.9600
C36 C37 1.518(9)
C36 H36 0.9800
C33 C34 1.380(10)
C33 H33 0.9300
C34 H34 0.9300
C14 C15 1.394(9)
C14 H14 0.9300
C28 C26 1.531(11)
C28 H28A 0.9600
C28 H28B 0.9600
C28 H28C 0.9600
C24 C25 1.385(10)
C24 H24 0.9300
C37 H37A 0.9600
C37 H37B 0.9600
C37 H37C 0.9600
C25 C26 1.487(11)
C26 C27 1.535(10)
C26 H26 0.9800
C27 H27A 0.9600
C27 H27B 0.9600
C27 H27C 0.9600
C15 C16 1.506(9)
C16 C17 1.527(9)
C16 C18 1.536(10)
C16 H16 0.9800
C17 H17A 0.9600
C17 H17B 0.9600
C17 H17C 0.9600
C18 H18A 0.9600
C18 H18B 0.9600
C18 H18C 0.9600
